data_4513510
loop_
_publ_author_name
'Nath, Karabi'
'Husain, Ahmad'
'Dastidar, Parthasarathi'

_publ_section_title
;
 Metallogels and Silver Nanoparticles Generated from a Series of
 Transition Metal-Based Coordination Polymers Derived from a New
 Bis-pyridyl-bis-amide Ligand and Various Carboxylates
;
_journal_issue 9
_journal_name_full 'Crystal Growth &amp; Design'
_journal_page_first 4635
_journal_paper_doi 10.1021/acs.cgd.5b00911
_journal_volume 15
_journal_year 2015
_chemical_formula_moiety 'C84 H58 Co3 N12 O20, 6(C3 H7 N O), 4(O), 2(H2 O) '
_chemical_formula_sum 'C102 H104 Co3 N18 O32'
_chemical_formula_weight 2270.82
_space_group_crystal_system triclinic
_space_group_IT_number 2
_space_group_name_Hall '-P 1'
_space_group_name_H-M_alt 'P -1'
_symmetry_space_group_name_Hall '-P 1'
_symmetry_space_group_name_H-M 'P -1'
_atom_sites_solution_hydrogens mixed
_audit_creation_method SHELXL-2014/7
_cell_angle_alpha 67.732(2)
_cell_angle_beta 87.024(2)
_cell_angle_gamma 77.361(2)
_cell_formula_units_Z 1
_cell_length_a 10.0345(11)
_cell_length_b 15.2852(17)
_cell_length_c 18.421(2)
_cell_measurement_reflns_used 6256
_cell_measurement_temperature 213(2)
_cell_measurement_theta_max 21.01
_cell_measurement_theta_min 2.22
_cell_volume 2549.8(5)
_computing_cell_refinement 'Bruker SAINT'
_computing_data_collection 'Bruker APEX2'
_computing_data_reduction 'Bruker SAINT'
_computing_structure_refinement 'SHELXL-2014/7 (Sheldrick, 2014)'
_computing_structure_solution 'SHELXS-97 (Sheldrick 2008)'
_diffrn_ambient_temperature 213(2)
_diffrn_measured_fraction_theta_full 1.000
_diffrn_measured_fraction_theta_max 0.999
_diffrn_measurement_device_type 'Bruker APEX-II CCD'
_diffrn_measurement_method '\f and \w scans'
_diffrn_radiation_type MoK\a
_diffrn_radiation_wavelength 0.71073
_diffrn_reflns_av_R_equivalents 0.0815
_diffrn_reflns_av_unetI/netI 0.0536
_diffrn_reflns_laue_measured_fraction_full 1.000
_diffrn_reflns_laue_measured_fraction_max 0.999
_diffrn_reflns_limit_h_max 12
_diffrn_reflns_limit_h_min -12
_diffrn_reflns_limit_k_max 18
_diffrn_reflns_limit_k_min -18
_diffrn_reflns_limit_l_max 22
_diffrn_reflns_limit_l_min -22
_diffrn_reflns_number 65266
_diffrn_reflns_point_group_measured_fraction_full 1.000
_diffrn_reflns_point_group_measured_fraction_max 0.999
_diffrn_reflns_theta_full 25.242
_diffrn_reflns_theta_max 25.678
_diffrn_reflns_theta_min 1.195
_exptl_absorpt_coefficient_mu 0.575
_exptl_absorpt_correction_type multi-scan
_exptl_absorpt_process_details SADABS-2014/5
_exptl_crystal_colour pink
_exptl_crystal_density_diffrn 1.479
_exptl_crystal_description block
_exptl_crystal_F_000 1179
_exptl_crystal_size_max 0.200
_exptl_crystal_size_mid 0.150
_exptl_crystal_size_min 0.130
_exptl_transmission_factor_max 0.7453
_exptl_transmission_factor_min 0.6895
_refine_diff_density_max 0.958
_refine_diff_density_min -0.876
_refine_diff_density_rms 0.103
_refine_ls_extinction_method none
_refine_ls_goodness_of_fit_ref 1.103
_refine_ls_hydrogen_treatment constr
_refine_ls_matrix_type full
_refine_ls_number_parameters 686
_refine_ls_number_reflns 9679
_refine_ls_number_restraints 0
_refine_ls_restrained_S_all 1.103
_refine_ls_R_factor_all 0.0800
_refine_ls_R_factor_gt 0.0571
_refine_ls_shift/su_max 0.001
_refine_ls_shift/su_mean 0.000
_refine_ls_structure_factor_coef Fsqd
_refine_ls_weighting_details 'w=1/[\s^2^(Fo^2^)+(0.1070P)^2^+0.5616P] where P=(Fo^2^+2Fc^2^)/3'
_refine_ls_weighting_scheme calc
_refine_ls_wR_factor_gt 0.1659
_refine_ls_wR_factor_ref 0.1841
_reflns_Friedel_coverage 0.000
_reflns_number_gt 7234
_reflns_number_total 9679
_reflns_threshold_expression 'I > 2\s(I)'
_cod_data_source_file cg5b00911_si_002.cif
_cod_data_source_block CP2
_cod_depositor_comments
;
The following automatic conversions were performed:

'_exptl_absorpt_correction_type' value 'MULTI-SCAN' changed to
'multi-scan' according to
/usr/data/users/saulius/crontab/automatic-downloads/rss-feeds/ACS/lib/dictionaries/cif_core.dic
dictionary named 'cif_core.dic' version 2.4.2 from 2011-04-26.

Automatic conversion script
Id: cif_fix_values 3271 2015-04-21 07:52:19Z andrius 

 Adding full bibliography for 4513508--4513516.cif.
;
_cod_database_code 4513510
_shelx_shelxl_version_number 2014/7
_shelx_space_group_comment
;
The symmetry employed for this shelxl refinement is uniquely defined
by the following loop, which should always be used as a source of
symmetry information in preference to the above space-group names.
They are only intended as comments.
;
_shelx_estimated_absorpt_t_min 0.894
_shelx_estimated_absorpt_t_max 0.929

loop_
_space_group_symop_operation_xyz
'x, y, z'
'-x, -y, -z'

loop_
_atom_site_label
_atom_site_type_symbol
_atom_site_fract_x
_atom_site_fract_y
_atom_site_fract_z
_atom_site_U_iso_or_equiv
_atom_site_adp_type
_atom_site_occupancy
_atom_site_site_symmetry_order
_atom_site_calc_flag
_atom_site_refinement_flags_posn
_atom_site_refinement_flags_adp
_atom_site_refinement_flags_occupancy
O14 O 0.8057(7) 0.0404(5) 0.1725(4) 0.150(3) Uani 1 1 d . . .
Co1 Co 0.86172(4) -0.01960(3) 0.43287(2) 0.01978(15) Uani 1 1 d . . .
Co2 Co 0.5000 0.0000 1.0000 0.02249(18) Uani 1 2 d S . P
O6 O 0.5396(2) 0.00079(18) 0.88880(13) 0.0265(6) Uani 1 1 d . . .
O3 O 0.8640(2) -0.03152(19) 0.54522(13) 0.0270(6) Uani 1 1 d . . .
O9 O 0.2545(2) 0.01434(19) 0.66944(14) 0.0296(6) Uani 1 1 d . . .
O4 O 0.9591(2) 0.01956(18) 0.62334(14) 0.0259(6) Uani 1 1 d . . .
O8 O 0.3545(2) 0.0084(2) 0.56305(14) 0.0324(6) Uani 1 1 d . . .
O7 O 0.7102(3) -0.0455(2) 1.03081(16) 0.0419(7) Uani 1 1 d . . .
H7A H 0.7231 -0.0892 1.0780 0.063 Uiso 1 1 d R U .
H7B H 0.7435 0.0029 1.0293 0.063 Uiso 1 1 d R U .
O12 O 0.1579(3) 0.2555(2) 0.27302(17) 0.0434(7) Uani 1 1 d . . .
O10 O 0.6067(3) 0.4766(2) 0.76039(17) 0.0473(8) Uani 1 1 d . . .
N4 N 0.9184(3) 0.8242(2) -0.52898(16) 0.0255(7) Uani 1 1 d . . .
N1 N 0.8260(3) 0.1360(2) 0.38262(17) 0.0268(7) Uani 1 1 d . . .
O11 O 0.3988(4) 0.2365(2) 0.70878(17) 0.0558(9) Uani 1 1 d . . .
O1 O 0.6672(3) 0.4431(2) 0.14981(18) 0.0555(9) Uani 1 1 d . . .
O15 O 0.9859(4) 0.1638(3) 0.1335(2) 0.0606(9) Uani 1 1 d G . .
H15A H 1.0642 0.1477 0.1166 0.091 Uiso 1 1 d G U .
H15B H 0.9305 0.1354 0.1225 0.091 Uiso 1 1 d G U .
O2 O 1.1092(4) 0.4718(2) -0.33633(18) 0.0577(9) Uani 1 1 d . . .
N6 N 0.4982(4) 0.3564(2) 0.77143(17) 0.0357(8) Uani 1 1 d . . .
H6 H 0.4507 0.3368 0.7448 0.043 Uiso 1 1 calc R U .
N8 N 0.3824(4) 0.2514(2) 0.2472(2) 0.0395(8) Uani 1 1 d . . .
C25 C 0.6142(3) -0.0082(2) 0.62218(18) 0.0196(7) Uani 1 1 d . . .
H25 H 0.6080 -0.0090 0.5717 0.023 Uiso 1 1 calc R U .
N5 N 0.5177(3) 0.1507(2) 0.95772(17) 0.0316(7) Uani 1 1 d . . .
O5 O 0.7583(3) -0.0744(3) 0.89716(17) 0.0623(11) Uani 1 1 d . . .
N3 N 0.9574(3) 0.6118(2) -0.34796(18) 0.0362(8) Uani 1 1 d . . .
H3 H 0.9019 0.6398 -0.3215 0.043 Uiso 1 1 calc R U .
N7 N 0.4754(4) 0.2385(3) 0.5898(2) 0.0425(9) Uani 1 1 d . . .
C24 C 0.7405(3) -0.0122(2) 0.65305(19) 0.0192(7) Uani 1 1 d . . .
N2 N 0.8446(3) 0.3137(2) 0.18551(18) 0.0374(8) Uani 1 1 d . . .
H2 H 0.9153 0.2826 0.1692 0.045 Uiso 1 1 calc R U .
C29 C 0.7505(4) -0.0184(3) 0.7295(2) 0.0251(8) Uani 1 1 d . . .
H29 H 0.8361 -0.0234 0.7509 0.030 Uiso 1 1 calc R U .
C26 C 0.4975(3) -0.0029(2) 0.66583(19) 0.0221(7) Uani 1 1 d . . .
C41 C 0.4406(4) 0.4868(3) 0.5202(2) 0.0304(9) Uani 1 1 d . . .
C23 C 0.8637(3) -0.0082(2) 0.60321(18) 0.0186(7) Uani 1 1 d . . .
C14 C 0.8528(4) 0.4830(3) -0.1131(2) 0.0314(9) Uani 1 1 d . . .
C28 C 0.6358(4) -0.0174(3) 0.7751(2) 0.0254(8) Uani 1 1 d . . .
C42 C 0.4386(4) 0.4612(3) 0.6028(2) 0.0330(9) Uani 1 1 d . . .
H42 H 0.3611 0.4428 0.6300 0.040 Uiso 1 1 calc R U .
C38 C 0.5472(4) 0.4630(3) 0.6431(2) 0.0332(9) Uani 1 1 d . . .
C18 C 0.9186(4) 0.7642(3) -0.4538(2) 0.0278(8) Uani 1 1 d . . .
H18 H 0.8872 0.7912 -0.4163 0.033 Uiso 1 1 calc R U .
C37 C 0.5527(4) 0.4346(3) 0.7306(2) 0.0364(9) Uani 1 1 d . . .
C7 C 0.8063(4) 0.4216(3) 0.0477(2) 0.0341(9) Uani 1 1 d . . .
C31 C 0.3612(3) 0.0075(3) 0.63093(19) 0.0237(8) Uani 1 1 d . . .
C16 C 0.7026(4) 0.4846(3) -0.0075(2) 0.0357(9) Uani 1 1 d . . .
H16 H 0.6169 0.5072 0.0097 0.043 Uiso 1 1 calc R U .
C19 C 0.9624(4) 0.6652(3) -0.4283(2) 0.0314(9) Uani 1 1 d . . .
C27 C 0.5083(4) -0.0058(3) 0.7419(2) 0.0247(8) Uani 1 1 d . . .
H27 H 0.4293 0.0002 0.7709 0.030 Uiso 1 1 calc R U .
C15 C 0.7251(4) 0.5130(3) -0.0854(2) 0.0369(10) Uani 1 1 d . . .
H15 H 0.6537 0.5535 -0.1216 0.044 Uiso 1 1 calc R U .
C5 C 0.8484(4) 0.1792(3) 0.3065(2) 0.0289(8) Uani 1 1 d . . .
H5 H 0.8882 0.1398 0.2790 0.035 Uiso 1 1 calc R U .
C13 C 0.8790(4) 0.5137(3) -0.1939(2) 0.0329(9) Uani 1 1 d . . .
H13 H 0.8083 0.5544 -0.2305 0.040 Uiso 1 1 calc R U .
C30 C 0.6465(4) -0.0304(3) 0.8598(2) 0.0324(9) Uani 1 1 d . . .
C40 C 0.6694(4) 0.5164(3) 0.5232(2) 0.0358(9) Uani 1 1 d . . .
H40 H 0.7478 0.5347 0.4971 0.043 Uiso 1 1 calc R U .
C1 C 0.7725(4) 0.1934(3) 0.4216(2) 0.0335(9) Uani 1 1 d . . .
H1 H 0.7566 0.1647 0.4753 0.040 Uiso 1 1 calc R U .
C36 C 0.5023(4) 0.2084(3) 0.8818(2) 0.0334(9) Uani 1 1 d . . .
H36 H 0.4836 0.1822 0.8458 0.040 Uiso 1 1 calc R U .
C9 C 0.9595(4) 0.4211(3) -0.0579(2) 0.0357(9) Uani 1 1 d . . .
C35 C 0.5124(4) 0.3048(3) 0.8530(2) 0.0329(9) Uani 1 1 d . . .
C4 C 0.8169(4) 0.2777(3) 0.2658(2) 0.0313(9) Uani 1 1 d . . .
C12 C 1.0037(4) 0.4860(3) -0.2201(2) 0.0371(10) Uani 1 1 d . . .
C6 C 0.7664(4) 0.3947(3) 0.1319(2) 0.0373(10) Uani 1 1 d . . .
C39 C 0.6635(4) 0.4935(3) 0.6017(2) 0.0381(10) Uani 1 1 d . . .
H39 H 0.7366 0.4978 0.6292 0.046 Uiso 1 1 calc R U .
C17 C 1.0297(5) 0.5206(3) -0.3062(3) 0.0408(10) Uani 1 1 d . . .
C3 C 0.7614(4) 0.3364(3) 0.3064(2) 0.0374(10) Uani 1 1 d . . .
H3A H 0.7389 0.4041 0.2809 0.045 Uiso 1 1 calc R U .
C34 C 0.5354(5) 0.3444(3) 0.9059(2) 0.0449(11) Uani 1 1 d . . .
H34 H 0.5378 0.4102 0.8894 0.054 Uiso 1 1 calc R U .
C8 C 0.9319(4) 0.3911(3) 0.0226(2) 0.0385(10) Uani 1 1 d . . .
H8 H 1.0012 0.3492 0.0598 0.046 Uiso 1 1 calc R U .
C22 C 0.9622(4) 0.7848(3) -0.5818(2) 0.0377(10) Uani 1 1 d . . .
H22 H 0.9636 0.8257 -0.6348 0.045 Uiso 1 1 calc R U .
C48 C 0.2568(4) 0.2486(3) 0.2316(2) 0.0348(9) Uani 1 1 d . . .
H48 H 0.2416 0.2407 0.1848 0.042 Uiso 1 1 calc R U .
C20 C 1.0050(5) 0.6246(3) -0.4840(3) 0.0446(11) Uani 1 1 d . . .
H20 H 1.0326 0.5572 -0.4693 0.053 Uiso 1 1 calc R U .
C2 C 0.7402(5) 0.2922(3) 0.3856(2) 0.0426(11) Uani 1 1 d . . .
H2A H 0.7035 0.3301 0.4148 0.051 Uiso 1 1 calc R U .
C45 C 0.3826(5) 0.2341(3) 0.6433(3) 0.0482(12) Uani 1 1 d . . .
H45 H 0.2959 0.2286 0.6309 0.058 Uiso 1 1 calc R U .
C21 C 1.0053(5) 0.6865(3) -0.5615(2) 0.0453(11) Uani 1 1 d . . .
H21 H 1.0349 0.6614 -0.6003 0.054 Uiso 1 1 calc R U .
C11 C 1.1091(4) 0.4228(3) -0.1651(3) 0.0453(11) Uani 1 1 d . . .
H11 H 1.1950 0.4018 -0.1829 0.054 Uiso 1 1 calc R U .
C33 C 0.5549(6) 0.2842(3) 0.9836(3) 0.0551(14) Uani 1 1 d . . .
H33 H 0.5745 0.3086 1.0208 0.066 Uiso 1 1 calc R U .
C32 C 0.5460(5) 0.1893(3) 1.0078(2) 0.0454(11) Uani 1 1 d . . .
H32 H 0.5602 0.1499 1.0614 0.055 Uiso 1 1 calc R U .
C10 C 1.0878(4) 0.3923(3) -0.0871(3) 0.0478(12) Uani 1 1 d . . .
H10 H 1.1597 0.3510 -0.0516 0.057 Uiso 1 1 calc R U .
C46 C 0.4932(5) 0.2455(4) 0.1944(3) 0.0576(14) Uani 1 1 d . . .
H46A H 0.4593 0.2398 0.1484 0.086 Uiso 1 1 calc R U .
H46B H 0.5647 0.1892 0.2209 0.086 Uiso 1 1 calc R U .
H46C H 0.5299 0.3034 0.1786 0.086 Uiso 1 1 calc R U .
C44 C 0.6145(5) 0.2419(3) 0.6049(3) 0.0518(12) Uani 1 1 d . . .
H44A H 0.6365 0.3006 0.5667 0.078 Uiso 1 1 calc R U .
H44B H 0.6771 0.1860 0.6006 0.078 Uiso 1 1 calc R U .
H44C H 0.6228 0.2413 0.6573 0.078 Uiso 1 1 calc R U .
C43 C 0.4424(6) 0.2361(4) 0.5143(2) 0.0530(13) Uani 1 1 d . . .
H43A H 0.4906 0.1754 0.5112 0.079 Uiso 1 1 calc R U .
H43B H 0.4698 0.2895 0.4721 0.079 Uiso 1 1 calc R U .
H43C H 0.3447 0.2419 0.5095 0.079 Uiso 1 1 calc R U .
O16 O 0.2004(5) 0.1702(5) 0.8158(3) 0.1197(19) Uani 1 1 d . . .
C47 C 0.4155(5) 0.2615(4) 0.3196(3) 0.0574(13) Uani 1 1 d . . .
H47A H 0.4253 0.3272 0.3078 0.086 Uiso 1 1 calc R U .
H47B H 0.5005 0.2166 0.3429 0.086 Uiso 1 1 calc R U .
H47C H 0.3427 0.2475 0.3561 0.086 Uiso 1 1 calc R U .
N9 N -0.1151(7) 0.1904(6) 0.8591(5) 0.118(2) Uiso 1 1 d . . .
C51 C -0.1034(15) 0.1708(11) 0.9414(9) 0.227(6) Uiso 1 1 d . . .
H51A H -0.0076 0.1538 0.9575 0.341 Uiso 1 1 calc R U .
H51B H -0.1464 0.1175 0.9709 0.341 Uiso 1 1 calc R U .
H51C H -0.1482 0.2280 0.9514 0.341 Uiso 1 1 calc R U .
C52 C -0.1227(17) 0.1248(13) 0.8267(10) 0.275(8) Uiso 1 1 d . . .
H52A H -0.1645 0.1585 0.7744 0.412 Uiso 1 1 calc R U .
H52B H -0.1776 0.0804 0.8590 0.412 Uiso 1 1 calc R U .
H52C H -0.0316 0.0888 0.8237 0.412 Uiso 1 1 calc R U .
C49 C -0.1225(12) 0.2772(10) 0.8059(8) 0.169(5) Uiso 1 1 d . . .
H49 H -0.1128 0.3290 0.8194 0.203 Uiso 1 1 calc R U .
O13 O -0.1427(13) 0.2884(9) 0.7372(8) 0.270(5) Uiso 1 1 d . . .

loop_
_atom_site_aniso_label
_atom_site_aniso_U_11
_atom_site_aniso_U_22
_atom_site_aniso_U_33
_atom_site_aniso_U_23
_atom_site_aniso_U_13
_atom_site_aniso_U_12
O14 0.158(6) 0.211(7) 0.115(5) -0.085(5) 0.041(4) -0.074(5)
Co1 0.0180(3) 0.0287(3) 0.0133(2) -0.0089(2) 0.00371(17) -0.00517(19)
Co2 0.0262(4) 0.0293(4) 0.0130(3) -0.0102(3) 0.0046(3) -0.0051(3)
O6 0.0275(13) 0.0373(15) 0.0190(12) -0.0165(11) 0.0072(10) -0.0062(11)
O3 0.0248(13) 0.0407(15) 0.0160(12) -0.0126(11) 0.0050(10) -0.0057(11)
O9 0.0194(13) 0.0471(16) 0.0270(13) -0.0184(12) 0.0087(10) -0.0102(11)
O4 0.0222(13) 0.0372(15) 0.0256(13) -0.0177(12) 0.0083(10) -0.0118(11)
O8 0.0247(13) 0.0559(18) 0.0202(13) -0.0180(12) 0.0041(10) -0.0106(12)
O7 0.0339(16) 0.063(2) 0.0324(16) -0.0228(15) 0.0025(12) -0.0099(14)
O12 0.0463(18) 0.0378(17) 0.0456(18) -0.0177(14) 0.0119(14) -0.0066(14)
O10 0.068(2) 0.0463(18) 0.0333(16) -0.0151(14) 0.0033(14) -0.0246(16)
N4 0.0260(16) 0.0306(17) 0.0186(15) -0.0084(13) 0.0075(12) -0.0066(13)
N1 0.0235(16) 0.0341(18) 0.0205(15) -0.0093(13) 0.0025(12) -0.0039(13)
O11 0.088(3) 0.054(2) 0.0341(17) -0.0188(15) 0.0061(17) -0.0294(19)
O1 0.0502(19) 0.048(2) 0.0399(18) 0.0000(15) 0.0085(15) 0.0148(16)
O15 0.061(2) 0.053(2) 0.055(2) -0.0181(17) 0.0113(19) 0.0064(18)
O2 0.070(2) 0.0379(18) 0.0470(19) -0.0086(15) 0.0214(17) 0.0066(16)
N6 0.055(2) 0.0322(19) 0.0185(16) -0.0041(14) 0.0002(15) -0.0153(16)
N8 0.042(2) 0.033(2) 0.041(2) -0.0139(16) 0.0058(16) -0.0051(16)
C25 0.0236(18) 0.0225(18) 0.0134(16) -0.0074(14) 0.0036(13) -0.0063(14)
N5 0.0427(19) 0.0331(18) 0.0196(16) -0.0108(14) 0.0038(14) -0.0082(15)
O5 0.0329(17) 0.120(3) 0.0343(17) -0.0418(19) -0.0027(13) 0.0059(18)
N3 0.045(2) 0.0258(18) 0.0301(18) -0.0074(14) 0.0125(15) -0.0007(15)
N7 0.064(3) 0.035(2) 0.0323(19) -0.0128(16) 0.0003(18) -0.0172(18)
C24 0.0219(17) 0.0184(17) 0.0174(16) -0.0068(14) 0.0040(13) -0.0051(14)
N2 0.0367(19) 0.0332(19) 0.0282(18) -0.0007(15) 0.0062(14) 0.0001(15)
C29 0.0221(18) 0.036(2) 0.0212(18) -0.0152(16) 0.0033(14) -0.0070(15)
C26 0.0233(18) 0.0256(19) 0.0189(17) -0.0092(15) 0.0017(14) -0.0074(15)
C41 0.039(2) 0.0189(19) 0.026(2) -0.0022(15) 0.0045(16) -0.0035(16)
C23 0.0207(17) 0.0187(17) 0.0111(15) -0.0026(13) 0.0013(13) 0.0006(14)
C14 0.031(2) 0.027(2) 0.031(2) -0.0041(17) 0.0013(16) -0.0073(16)
C28 0.0235(18) 0.035(2) 0.0202(18) -0.0130(16) 0.0047(14) -0.0079(16)
C42 0.041(2) 0.026(2) 0.027(2) -0.0053(17) 0.0078(17) -0.0074(17)
C38 0.047(2) 0.027(2) 0.025(2) -0.0075(16) 0.0069(18) -0.0114(18)
C18 0.0276(19) 0.031(2) 0.0260(19) -0.0138(16) 0.0073(15) -0.0056(16)
C37 0.048(3) 0.032(2) 0.029(2) -0.0121(18) 0.0047(18) -0.0071(19)
C7 0.035(2) 0.025(2) 0.032(2) -0.0004(17) -0.0001(17) -0.0043(17)
C31 0.0240(18) 0.027(2) 0.0192(18) -0.0081(15) 0.0019(14) -0.0056(15)
C16 0.031(2) 0.033(2) 0.034(2) -0.0044(18) 0.0033(17) -0.0044(17)
C19 0.036(2) 0.028(2) 0.027(2) -0.0084(17) 0.0076(16) -0.0066(17)
C27 0.0255(19) 0.029(2) 0.0187(17) -0.0097(15) 0.0047(14) -0.0037(15)
C15 0.033(2) 0.030(2) 0.036(2) -0.0015(18) -0.0001(17) -0.0029(17)
C5 0.0270(19) 0.031(2) 0.0260(19) -0.0094(16) 0.0016(15) -0.0022(16)
C13 0.039(2) 0.024(2) 0.030(2) -0.0040(17) 0.0021(17) -0.0060(17)
C30 0.027(2) 0.055(3) 0.0202(18) -0.0195(18) 0.0047(15) -0.0091(18)
C40 0.039(2) 0.032(2) 0.032(2) -0.0056(18) 0.0043(18) -0.0108(18)
C1 0.042(2) 0.036(2) 0.0201(19) -0.0108(17) 0.0019(17) -0.0041(18)
C36 0.049(2) 0.032(2) 0.0201(19) -0.0093(17) 0.0015(17) -0.0124(19)
C9 0.035(2) 0.030(2) 0.034(2) -0.0030(18) 0.0036(17) -0.0068(17)
C35 0.040(2) 0.033(2) 0.0240(19) -0.0115(17) 0.0060(17) -0.0059(18)
C4 0.029(2) 0.033(2) 0.027(2) -0.0057(17) 0.0014(16) -0.0050(17)
C12 0.046(2) 0.022(2) 0.035(2) -0.0037(17) 0.0074(19) -0.0054(18)
C6 0.038(2) 0.032(2) 0.032(2) -0.0018(18) 0.0033(18) -0.0065(19)
C39 0.045(2) 0.037(2) 0.032(2) -0.0101(19) 0.0035(18) -0.0132(19)
C17 0.044(3) 0.031(2) 0.040(2) -0.0060(19) 0.008(2) -0.0075(19)
C3 0.041(2) 0.028(2) 0.037(2) -0.0076(18) -0.0005(18) -0.0028(18)
C34 0.079(3) 0.030(2) 0.030(2) -0.0138(19) 0.007(2) -0.016(2)
C8 0.033(2) 0.036(2) 0.031(2) 0.0007(18) -0.0006(17) -0.0012(18)
C22 0.048(3) 0.040(2) 0.027(2) -0.0167(18) 0.0095(18) -0.008(2)
C48 0.044(3) 0.027(2) 0.031(2) -0.0103(17) 0.0016(18) -0.0058(18)
C20 0.062(3) 0.028(2) 0.043(3) -0.016(2) 0.010(2) -0.004(2)
C2 0.052(3) 0.038(3) 0.038(2) -0.020(2) 0.002(2) -0.003(2)
C45 0.072(3) 0.038(3) 0.038(3) -0.012(2) -0.001(2) -0.022(2)
C21 0.066(3) 0.040(3) 0.030(2) -0.019(2) 0.012(2) -0.004(2)
C11 0.037(2) 0.042(3) 0.043(3) -0.007(2) 0.011(2) 0.002(2)
C33 0.105(4) 0.043(3) 0.029(2) -0.019(2) 0.006(2) -0.031(3)
C32 0.078(3) 0.044(3) 0.020(2) -0.0143(19) 0.003(2) -0.021(2)
C10 0.032(2) 0.044(3) 0.043(3) 0.002(2) 0.0035(19) 0.0078(19)
C46 0.059(3) 0.047(3) 0.059(3) -0.013(2) 0.025(3) -0.012(2)
C44 0.066(3) 0.038(3) 0.049(3) -0.019(2) -0.003(2) -0.002(2)
C43 0.081(4) 0.048(3) 0.031(2) -0.013(2) 0.002(2) -0.018(3)
O16 0.098(4) 0.160(5) 0.085(3) -0.030(3) 0.004(3) -0.025(4)
C47 0.063(3) 0.060(3) 0.049(3) -0.021(3) -0.009(2) -0.010(3)

loop_
_atom_type_symbol
_atom_type_description
_atom_type_scat_dispersion_real
_atom_type_scat_dispersion_imag
_atom_type_scat_source
C C 0.0033 0.0016 'International Tables Vol C Tables 4.2.6.8 and 6.1.1.4'
H H 0.0000 0.0000 'International Tables Vol C Tables 4.2.6.8 and 6.1.1.4'
Co Co 0.3494 0.9721 'International Tables Vol C Tables 4.2.6.8 and 6.1.1.4'
N N 0.0061 0.0033 'International Tables Vol C Tables 4.2.6.8 and 6.1.1.4'
O O 0.0106 0.0060 'International Tables Vol C Tables 4.2.6.8 and 6.1.1.4'

loop_
_geom_angle_atom_site_label_1
_geom_angle_atom_site_label_2
_geom_angle_atom_site_label_3
_geom_angle
_geom_angle_site_symmetry_1
_geom_angle_site_symmetry_3
O3 Co1 O4 117.96(10) . 2_756
O3 Co1 O8 89.23(9) . 2_656
O4 Co1 O8 152.77(10) 2_756 2_656
O3 Co1 N1 95.85(11) . .
O4 Co1 N1 86.71(10) 2_756 .
O8 Co1 N1 88.95(11) 2_656 .
O3 Co1 N4 89.88(11) . 1_546
O4 Co1 N4 85.74(10) 2_756 1_546
O8 Co1 N4 96.64(11) 2_656 1_546
N1 Co1 N4 172.05(10) . 1_546
O3 Co1 O9 148.59(9) . 2_656
O4 Co1 O9 93.28(9) 2_756 2_656
O8 Co1 O9 59.73(9) 2_656 2_656
N1 Co1 O9 88.76(11) . 2_656
N4 Co1 O9 89.20(11) 1_546 2_656
O3 Co1 C31 118.87(10) . 2_656
O4 Co1 C31 123.17(10) 2_756 2_656
O8 Co1 C31 29.74(10) 2_656 2_656
N1 Co1 C31 88.34(11) . 2_656
N4 Co1 C31 93.72(11) 1_546 2_656
O9 Co1 C31 30.00(9) 2_656 2_656
O6 Co2 O6 180.0 2_657 .
O6 Co2 O7 90.77(10) 2_657 2_657
O6 Co2 O7 89.23(10) . 2_657
O6 Co2 O7 89.23(10) 2_657 .
O6 Co2 O7 90.77(10) . .
O7 Co2 O7 180.00(5) 2_657 .
O6 Co2 N5 89.13(10) 2_657 2_657
O6 Co2 N5 90.87(10) . 2_657
O7 Co2 N5 90.18(12) 2_657 2_657
O7 Co2 N5 89.82(12) . 2_657
O6 Co2 N5 90.87(10) 2_657 .
O6 Co2 N5 89.13(10) . .
O7 Co2 N5 89.82(12) 2_657 .
O7 Co2 N5 90.18(12) . .
N5 Co2 N5 180.0 2_657 .
C30 O6 Co2 131.6(2) . .
C23 O3 Co1 160.0(2) . .
C31 O9 Co1 87.6(2) . 2_656
C23 O4 Co1 121.4(2) . 2_756
C31 O8 Co1 92.3(2) . 2_656
Co2 O7 H7A 110.1 . .
Co2 O7 H7B 110.5 . .
H7A O7 H7B 108.4 . .
C22 N4 C18 117.6(3) . .
C22 N4 Co1 119.1(3) . 1_564
C18 N4 Co1 123.3(2) . 1_564
C5 N1 C1 117.3(3) . .
C5 N1 Co1 118.5(2) . .
C1 N1 Co1 124.0(2) . .
H15A O15 H15B 109.5 . .
C37 N6 C35 125.5(3) . .
C37 N6 H6 117.3 . .
C35 N6 H6 117.3 . .
C48 N8 C46 122.6(4) . .
C48 N8 C47 120.6(4) . .
C46 N8 C47 116.7(4) . .
C26 C25 C24 120.2(3) . .
C26 C25 H25 119.9 . .
C24 C25 H25 119.9 . .
C36 N5 C32 116.9(3) . .
C36 N5 Co2 122.5(3) . .
C32 N5 Co2 120.6(3) . .
C17 N3 C19 127.4(3) . .
C17 N3 H3 116.3 . .
C19 N3 H3 116.3 . .
C45 N7 C44 121.3(4) . .
C45 N7 C43 120.5(4) . .
C44 N7 C43 118.1(4) . .
C29 C24 C25 119.5(3) . .
C29 C24 C23 120.3(3) . .
C25 C24 C23 120.2(3) . .
C6 N2 C4 123.3(3) . .
C6 N2 H2 118.4 . .
C4 N2 H2 118.4 . .
C24 C29 C28 121.0(3) . .
C24 C29 H29 119.5 . .
C28 C29 H29 119.5 . .
C25 C26 C27 119.6(3) . .
C25 C26 C31 120.2(3) . .
C27 C26 C31 120.2(3) . .
C40 C41 C42 122.3(3) 2_666 .
C40 C41 C41 118.6(4) 2_666 2_666
C42 C41 C41 119.0(5) . 2_666
O3 C23 O4 124.9(3) . .
O3 C23 C24 118.7(3) . .
O4 C23 C24 116.4(3) . .
C15 C14 C13 122.0(4) . .
C15 C14 C9 118.9(4) . .
C13 C14 C9 119.1(4) . .
C29 C28 C27 119.3(3) . .
C29 C28 C30 121.5(3) . .
C27 C28 C30 119.2(3) . .
C38 C42 C41 121.0(4) . .
C38 C42 H42 119.5 . .
C41 C42 H42 119.5 . .
C42 C38 C39 119.7(4) . .
C42 C38 C37 123.5(4) . .
C39 C38 C37 116.8(4) . .
N4 C18 C19 123.7(3) . .
N4 C18 H18 118.2 . .
C19 C18 H18 118.2 . .
O10 C37 N6 124.4(4) . .
O10 C37 C38 121.2(4) . .
N6 C37 C38 114.3(4) . .
C8 C7 C16 119.7(4) . .
C8 C7 C6 125.5(4) . .
C16 C7 C6 114.8(3) . .
O8 C31 O9 120.4(3) . .
O8 C31 C26 119.0(3) . .
O9 C31 C26 120.6(3) . .
O8 C31 Co1 58.01(17) . 2_656
O9 C31 Co1 62.38(18) . 2_656
C26 C31 Co1 176.6(2) . 2_656
C15 C16 C7 120.5(4) . .
C15 C16 H16 119.7 . .
C7 C16 H16 119.7 . .
C18 C19 C20 118.3(4) . .
C18 C19 N3 117.3(3) . .
C20 C19 N3 124.3(4) . .
C28 C27 C26 120.2(3) . .
C28 C27 H27 119.9 . .
C26 C27 H27 119.9 . .
C16 C15 C14 121.2(4) . .
C16 C15 H15 119.4 . .
C14 C15 H15 119.4 . .
N1 C5 C4 124.0(4) . .
N1 C5 H5 118.0 . .
C4 C5 H5 118.0 . .
C12 C13 C14 121.6(4) . .
C12 C13 H13 119.2 . .
C14 C13 H13 119.2 . .
O6 C30 O5 124.9(3) . .
O6 C30 C28 116.4(3) . .
O5 C30 C28 118.6(3) . .
C39 C40 C41 121.1(4) . 2_666
C39 C40 H40 119.5 . .
C41 C40 H40 119.5 2_666 .
N1 C1 C2 122.2(4) . .
N1 C1 H1 118.9 . .
C2 C1 H1 118.9 . .
N5 C36 C35 123.9(4) . .
N5 C36 H36 118.1 . .
C35 C36 H36 118.1 . .
C8 C9 C10 123.6(4) . .
C8 C9 C14 118.5(4) . .
C10 C9 C14 117.9(4) . .
C34 C35 C36 118.3(4) . .
C34 C35 N6 123.8(4) . .
C36 C35 N6 118.0(3) . .
C5 C4 C3 118.3(3) . .
C5 C4 N2 118.2(3) . .
C3 C4 N2 123.4(4) . .
C13 C12 C11 119.1(4) . .
C13 C12 C17 120.7(4) . .
C11 C12 C17 120.1(4) . .
O1 C6 N2 122.6(4) . .
O1 C6 C7 120.5(4) . .
N2 C6 C7 116.8(4) . .
C40 C39 C38 120.6(4) . .
C40 C39 H39 119.7 . .
C38 C39 H39 119.7 . .
O2 C17 N3 123.2(4) . .
O2 C17 C12 123.2(4) . .
N3 C17 C12 113.6(4) . .
C2 C3 C4 117.9(4) . .
C2 C3 H3A 121.1 . .
C4 C3 H3A 121.1 . .
C33 C34 C35 117.7(4) . .
C33 C34 H34 121.2 . .
C35 C34 H34 121.2 . .
C7 C8 C9 121.2(4) . .
C7 C8 H8 119.4 . .
C9 C8 H8 119.4 . .
N4 C22 C21 122.4(4) . .
N4 C22 H22 118.8 . .
C21 C22 H22 118.8 . .
O12 C48 N8 125.8(4) . .
O12 C48 H48 117.1 . .
N8 C48 H48 117.1 . .
C21 C20 C19 117.9(4) . .
C21 C20 H20 121.0 . .
C19 C20 H20 121.0 . .
C1 C2 C3 120.3(4) . .
C1 C2 H2A 119.9 . .
C3 C2 H2A 119.9 . .
O11 C45 N7 126.0(5) . .
O11 C45 H45 117.0 . .
N7 C45 H45 117.0 . .
C22 C21 C20 120.1(4) . .
C22 C21 H21 120.0 . .
C20 C21 H21 120.0 . .
C10 C11 C12 120.8(4) . .
C10 C11 H11 119.6 . .
C12 C11 H11 119.6 . .
C32 C33 C34 120.9(4) . .
C32 C33 H33 119.5 . .
C34 C33 H33 119.5 . .
N5 C32 C33 122.2(4) . .
N5 C32 H32 118.9 . .
C33 C32 H32 118.9 . .
C11 C10 C9 121.4(4) . .
C11 C10 H10 119.3 . .
C9 C10 H10 119.3 . .
N8 C46 H46A 109.5 . .
N8 C46 H46B 109.5 . .
H46A C46 H46B 109.5 . .
N8 C46 H46C 109.5 . .
H46A C46 H46C 109.5 . .
H46B C46 H46C 109.5 . .
N7 C44 H44A 109.5 . .
N7 C44 H44B 109.5 . .
H44A C44 H44B 109.5 . .
N7 C44 H44C 109.5 . .
H44A C44 H44C 109.5 . .
H44B C44 H44C 109.5 . .
N7 C43 H43A 109.5 . .
N7 C43 H43B 109.5 . .
H43A C43 H43B 109.5 . .
N7 C43 H43C 109.5 . .
H43A C43 H43C 109.5 . .
H43B C43 H43C 109.5 . .
N8 C47 H47A 109.5 . .
N8 C47 H47B 109.5 . .
H47A C47 H47B 109.5 . .
N8 C47 H47C 109.5 . .
H47A C47 H47C 109.5 . .
H47B C47 H47C 109.5 . .
C49 N9 C52 111.9(12) . .
C49 N9 C51 122.0(11) . .
C52 N9 C51 126.1(12) . .
N9 C51 H51A 109.5 . .
N9 C51 H51B 109.5 . .
H51A C51 H51B 109.5 . .
N9 C51 H51C 109.5 . .
H51A C51 H51C 109.5 . .
H51B C51 H51C 109.5 . .
N9 C52 H52A 109.5 . .
N9 C52 H52B 109.5 . .
H52A C52 H52B 109.5 . .
N9 C52 H52C 109.5 . .
H52A C52 H52C 109.5 . .
H52B C52 H52C 109.5 . .
O13 C49 N9 117.3(14) . .
O13 C49 H49 121.3 . .
N9 C49 H49 121.3 . .

loop_
_geom_bond_atom_site_label_1
_geom_bond_atom_site_label_2
_geom_bond_distance
_geom_bond_site_symmetry_2
Co1 O3 2.009(2) .
Co1 O4 2.028(2) 2_756
Co1 O8 2.138(2) 2_656
Co1 N1 2.154(3) .
Co1 N4 2.166(3) 1_546
Co1 O9 2.234(3) 2_656
Co1 C31 2.519(4) 2_656
Co2 O6 2.062(2) 2_657
Co2 O6 2.062(2) .
Co2 O7 2.107(3) 2_657
Co2 O7 2.107(3) .
Co2 N5 2.178(3) 2_657
Co2 N5 2.178(3) .
O6 C30 1.254(4) .
O3 C23 1.247(4) .
O9 C31 1.261(4) .
O9 Co1 2.234(3) 2_656
O4 C23 1.253(4) .
O4 Co1 2.028(2) 2_756
O8 C31 1.250(4) .
O8 Co1 2.138(2) 2_656
O7 H7A 0.8667 .
O7 H7B 0.8671 .
O12 C48 1.230(5) .
O10 C37 1.208(5) .
N4 C22 1.338(5) .
N4 C18 1.341(4) .
N4 Co1 2.166(3) 1_564
N1 C5 1.336(4) .
N1 C1 1.342(5) .
O11 C45 1.240(5) .
O1 C6 1.214(5) .
O15 H15A 0.8501 .
O15 H15B 0.8496 .
O2 C17 1.228(5) .
N6 C37 1.362(5) .
N6 C35 1.405(5) .
N6 H6 0.8700 .
N8 C48 1.320(5) .
N8 C46 1.449(5) .
N8 C47 1.462(6) .
C25 C26 1.391(4) .
C25 C24 1.395(5) .
C25 H25 0.9400 .
N5 C36 1.336(5) .
N5 C32 1.340(5) .
O5 C30 1.258(5) .
N3 C17 1.365(5) .
N3 C19 1.398(5) .
N3 H3 0.8700 .
N7 C45 1.313(6) .
N7 C44 1.453(6) .
N7 C43 1.463(5) .
C24 C29 1.383(5) .
C24 C23 1.499(4) .
N2 C6 1.362(5) .
N2 C4 1.406(5) .
N2 H2 0.8700 .
C29 C28 1.390(5) .
C29 H29 0.9400 .
C26 C27 1.395(5) .
C26 C31 1.493(5) .
C41 C40 1.416(6) 2_666
C41 C42 1.420(5) .
C41 C41 1.423(7) 2_666
C14 C15 1.402(5) .
C14 C13 1.411(5) .
C14 C9 1.420(5) .
C28 C27 1.393(5) .
C28 C30 1.504(5) .
C42 C38 1.361(6) .
C42 H42 0.9400 .
C38 C39 1.427(5) .
C38 C37 1.503(5) .
C18 C19 1.377(5) .
C18 H18 0.9400 .
C7 C8 1.366(5) .
C7 C16 1.405(5) .
C7 C6 1.504(5) .
C31 Co1 2.519(4) 2_656
C16 C15 1.355(5) .
C16 H16 0.9400 .
C19 C20 1.393(5) .
C27 H27 0.9400 .
C15 H15 0.9400 .
C5 C4 1.375(5) .
C5 H5 0.9400 .
C13 C12 1.356(6) .
C13 H13 0.9400 .
C40 C39 1.355(5) .
C40 C41 1.416(6) 2_666
C40 H40 0.9400 .
C1 C2 1.369(6) .
C1 H1 0.9400 .
C36 C35 1.390(5) .
C36 H36 0.9400 .
C9 C8 1.408(5) .
C9 C10 1.414(6) .
C35 C34 1.379(6) .
C4 C3 1.385(5) .
C12 C11 1.415(6) .
C12 C17 1.499(6) .
C39 H39 0.9400 .
C3 C2 1.383(6) .
C3 H3A 0.9400 .
C34 C33 1.373(6) .
C34 H34 0.9400 .
C8 H8 0.9400 .
C22 C21 1.374(6) .
C22 H22 0.9400 .
C48 H48 0.9400 .
C20 C21 1.382(6) .
C20 H20 0.9400 .
C2 H2A 0.9400 .
C45 H45 0.9400 .
C21 H21 0.9400 .
C11 C10 1.353(6) .
C11 H11 0.9400 .
C33 C32 1.369(6) .
C33 H33 0.9400 .
C32 H32 0.9400 .
C10 H10 0.9400 .
C46 H46A 0.9700 .
C46 H46B 0.9700 .
C46 H46C 0.9700 .
C44 H44A 0.9700 .
C44 H44B 0.9700 .
C44 H44C 0.9700 .
C43 H43A 0.9700 .
C43 H43B 0.9700 .
C43 H43C 0.9700 .
C47 H47A 0.9700 .
C47 H47B 0.9700 .
C47 H47C 0.9700 .
N9 C49 1.306(12) .
N9 C52 1.364(17) .
N9 C51 1.435(13) .
C51 H51A 0.9700 .
C51 H51B 0.9700 .
C51 H51C 0.9700 .
C52 H52A 0.9700 .
C52 H52B 0.9700 .
C52 H52C 0.9700 .
C49 O13 1.232(14) .
C49 H49 0.9400 .

loop_
_geom_torsion_atom_site_label_1
_geom_torsion_atom_site_label_2
_geom_torsion_atom_site_label_3
_geom_torsion_atom_site_label_4
_geom_torsion
_geom_torsion_site_symmetry_1
C26 C25 C24 C29 4.9(5) .
C26 C25 C24 C23 -174.1(3) .
C25 C24 C29 C28 -2.2(5) .
C23 C24 C29 C28 176.8(3) .
C24 C25 C26 C27 -2.7(5) .
C24 C25 C26 C31 176.3(3) .
Co1 O3 C23 O4 -67.9(8) .
Co1 O3 C23 C24 111.5(6) .
Co1 O4 C23 O3 -5.2(5) 2_756
Co1 O4 C23 C24 175.4(2) 2_756
C29 C24 C23 O3 158.8(3) .
C25 C24 C23 O3 -22.2(5) .
C29 C24 C23 O4 -21.8(5) .
C25 C24 C23 O4 157.2(3) .
C24 C29 C28 C27 -2.8(5) .
C24 C29 C28 C30 176.1(3) .
C40 C41 C42 C38 178.5(4) 2_666
C41 C41 C42 C38 0.9(7) 2_666
C41 C42 C38 C39 1.7(6) .
C41 C42 C38 C37 -178.6(4) .
C22 N4 C18 C19 0.6(6) .
Co1 N4 C18 C19 -175.9(3) 1_564
C35 N6 C37 O10 -9.2(7) .
C35 N6 C37 C38 167.8(4) .
C42 C38 C37 O10 -143.3(4) .
C39 C38 C37 O10 36.4(6) .
C42 C38 C37 N6 39.6(6) .
C39 C38 C37 N6 -140.7(4) .
Co1 O8 C31 O9 -1.2(4) 2_656
Co1 O8 C31 C26 178.2(3) 2_656
Co1 O9 C31 O8 1.2(3) 2_656
Co1 O9 C31 C26 -178.2(3) 2_656
C25 C26 C31 O8 2.1(5) .
C27 C26 C31 O8 -178.9(3) .
C25 C26 C31 O9 -178.5(3) .
C27 C26 C31 O9 0.4(5) .
C8 C7 C16 C15 1.9(6) .
C6 C7 C16 C15 -179.0(4) .
N4 C18 C19 C20 -2.0(6) .
N4 C18 C19 N3 179.7(3) .
C17 N3 C19 C18 -158.7(4) .
C17 N3 C19 C20 23.0(7) .
C29 C28 C27 C26 5.1(5) .
C30 C28 C27 C26 -173.9(3) .
C25 C26 C27 C28 -2.4(5) .
C31 C26 C27 C28 178.7(3) .
C7 C16 C15 C14 -2.0(6) .
C13 C14 C15 C16 -178.5(4) .
C9 C14 C15 C16 0.6(6) .
C1 N1 C5 C4 -1.7(6) .
Co1 N1 C5 C4 173.3(3) .
C15 C14 C13 C12 178.6(4) .
C9 C14 C13 C12 -0.4(6) .
Co2 O6 C30 O5 2.5(7) .
Co2 O6 C30 C28 179.5(2) .
C29 C28 C30 O6 158.4(4) .
C27 C28 C30 O6 -22.7(5) .
C29 C28 C30 O5 -24.4(6) .
C27 C28 C30 O5 154.5(4) .
C5 N1 C1 C2 0.6(6) .
Co1 N1 C1 C2 -174.1(3) .
C32 N5 C36 C35 -0.8(6) .
Co2 N5 C36 C35 179.7(3) .
C15 C14 C9 C8 0.9(6) .
C13 C14 C9 C8 180.0(4) .
C15 C14 C9 C10 -179.6(4) .
C13 C14 C9 C10 -0.6(6) .
N5 C36 C35 C34 -2.0(6) .
N5 C36 C35 N6 178.0(4) .
C37 N6 C35 C34 26.0(6) .
C37 N6 C35 C36 -154.0(4) .
N1 C5 C4 C3 1.6(6) .
N1 C5 C4 N2 -179.4(3) .
C6 N2 C4 C5 146.9(4) .
C6 N2 C4 C3 -34.1(6) .
C14 C13 C12 C11 1.6(6) .
C14 C13 C12 C17 -179.2(4) .
C4 N2 C6 O1 1.0(7) .
C4 N2 C6 C7 -177.6(4) .
C8 C7 C6 O1 161.0(5) .
C16 C7 C6 O1 -18.1(6) .
C8 C7 C6 N2 -20.4(6) .
C16 C7 C6 N2 160.6(4) .
C41 C40 C39 C38 1.7(6) 2_666
C42 C38 C39 C40 -3.1(6) .
C37 C38 C39 C40 177.2(4) .
C19 N3 C17 O2 -1.8(7) .
C19 N3 C17 C12 177.9(4) .
C13 C12 C17 O2 -147.2(5) .
C11 C12 C17 O2 32.0(7) .
C13 C12 C17 N3 33.1(6) .
C11 C12 C17 N3 -147.7(4) .
C5 C4 C3 C2 -0.4(6) .
N2 C4 C3 C2 -179.4(4) .
C36 C35 C34 C33 3.6(7) .
N6 C35 C34 C33 -176.4(4) .
C16 C7 C8 C9 -0.4(7) .
C6 C7 C8 C9 -179.4(4) .
C10 C9 C8 C7 179.6(4) .
C14 C9 C8 C7 -1.0(6) .
C18 N4 C22 C21 0.6(6) .
Co1 N4 C22 C21 177.2(3) 1_564
C46 N8 C48 O12 -178.3(4) .
C47 N8 C48 O12 1.3(6) .
C18 C19 C20 C21 2.1(6) .
N3 C19 C20 C21 -179.6(4) .
N1 C1 C2 C3 0.5(7) .
C4 C3 C2 C1 -0.6(6) .
C44 N7 C45 O11 3.3(7) .
C43 N7 C45 O11 -179.2(4) .
N4 C22 C21 C20 -0.3(7) .
C19 C20 C21 C22 -1.1(7) .
C13 C12 C11 C10 -1.9(7) .
C17 C12 C11 C10 178.9(4) .
C35 C34 C33 C32 -2.6(8) .
C36 N5 C32 C33 2.0(7) .
Co2 N5 C32 C33 -178.5(4) .
C34 C33 C32 N5 -0.3(8) .
C12 C11 C10 C9 0.9(8) .
C8 C9 C10 C11 179.7(5) .
C14 C9 C10 C11 0.3(7) .
C52 N9 C49 O13 4.1(18) .
C51 N9 C49 O13 -174.7(12) .
